data_1553418
loop_
_publ_author_name
'Sheng, Jinyu'
'Su, Xiang'
'Cao, Chengyao'
'Chen, Chao'

_publ_section_title
;
 Synthesis of benzo[1,3]oxazines via copper(i)-catalyzed cascade
 annulation of nitriles, aldehydes and diaryliodonium salts
;
_journal_issue 4
_journal_name_full 'Organic Chemistry Frontiers'
_journal_page_first 501
_journal_paper_doi 10.1039/C6QO00012F
_journal_volume 3
_journal_year 2016
_chemical_formula_sum 'C21 H15 Br F N O'
_chemical_formula_weight 396.24
_space_group_IT_number 2
_space_group_name_Hall '-P 1'
_space_group_name_H-M_alt 'P -1'
_symmetry_cell_setting triclinic
_symmetry_space_group_name_H-M 'P -1'
_atom_sites_solution_hydrogens geom
_atom_sites_solution_primary direct
_atom_sites_solution_secondary difmap
_audit_creation_method SHELXL-97
_audit_update_record
;
2015-08-28 deposited with the CCDC.
2016-02-17 downloaded from the CCDC.
;
_cell_angle_alpha 96.05(3)
_cell_angle_beta 99.59(3)
_cell_angle_gamma 101.21(3)
_cell_formula_units_Z 2
_cell_length_a 5.9396(12)
_cell_length_b 11.302(2)
_cell_length_c 13.413(3)
_cell_measurement_reflns_used 3034
_cell_measurement_temperature 173(2)
_cell_measurement_theta_max 27.4282
_cell_measurement_theta_min 1.5557
_cell_volume 862.0(3)
_computing_cell_refinement 'CrystalClear (Rigaku Inc., 2007)'
_computing_data_collection 'CrystalClear (Rigaku Inc., 2007)'
_computing_data_reduction 'CrystalClear (Rigaku Inc., 2007)'
_computing_molecular_graphics 'XP in Siemens SHELXTL (Sheldrick, 1994)'
_computing_publication_material 'SHELX97 (Sheldrick, 1997)'
_computing_structure_refinement 'SHELXL-97 (Sheldrick, 1997)'
_computing_structure_solution 'SHELXS-97 (Sheldrick, 1990)'
_diffrn_ambient_temperature 173(2)
_diffrn_measured_fraction_theta_full 0.982
_diffrn_measured_fraction_theta_max 0.982
_diffrn_measurement_device_type 'MM007-HF CCD(Saturn 724+)'
_diffrn_measurement_method '\w scans at fixed \c = 45\%'
_diffrn_radiation_monochromator Confocal
_diffrn_radiation_source 'rotating anode'
_diffrn_radiation_type MoK\a
_diffrn_radiation_wavelength 0.71073
_diffrn_reflns_av_R_equivalents 0.0364
_diffrn_reflns_av_sigmaI/netI 0.0421
_diffrn_reflns_limit_h_max 7
_diffrn_reflns_limit_h_min -7
_diffrn_reflns_limit_k_max 9
_diffrn_reflns_limit_k_min -14
_diffrn_reflns_limit_l_max 17
_diffrn_reflns_limit_l_min -17
_diffrn_reflns_number 7905
_diffrn_reflns_theta_full 27.40
_diffrn_reflns_theta_max 27.40
_diffrn_reflns_theta_min 1.56
_exptl_absorpt_coefficient_mu 2.402
_exptl_absorpt_correction_T_max 0.852
_exptl_absorpt_correction_T_min 0.642
_exptl_absorpt_correction_type multi-scan
_exptl_crystal_colour Colorless
_exptl_crystal_density_diffrn 1.527
_exptl_crystal_density_method 'not measured'
_exptl_crystal_description plate
_exptl_crystal_F_000 400
_exptl_crystal_size_max 0.202
_exptl_crystal_size_mid 0.118
_exptl_crystal_size_min 0.069
_refine_diff_density_max 0.493
_refine_diff_density_min -0.667
_refine_diff_density_rms 0.090
_refine_ls_extinction_method none
_refine_ls_goodness_of_fit_ref 1.035
_refine_ls_hydrogen_treatment constr
_refine_ls_matrix_type full
_refine_ls_number_parameters 227
_refine_ls_number_reflns 3856
_refine_ls_number_restraints 0
_refine_ls_restrained_S_all 1.035
_refine_ls_R_factor_all 0.0534
_refine_ls_R_factor_gt 0.0469
_refine_ls_shift/su_max 0.001
_refine_ls_shift/su_mean 0.000
_refine_ls_structure_factor_coef Fsqd
_refine_ls_weighting_details 'calc w=1/[\s^2^(Fo^2^)+(0.0689P)^2^+0.8767P] where P=(Fo^2^+2Fc^2^)/3'
_refine_ls_weighting_scheme calc
_refine_ls_wR_factor_gt 0.1183
_refine_ls_wR_factor_ref 0.1315
_reflns_number_gt 3496
_reflns_number_total 3856
_reflns_threshold_expression >2sigma(I)
_cod_data_source_file c6qo00012f2.cif
_cod_data_source_block b
_cod_original_sg_symbol_H-M P-1
_cod_database_code 1553418

loop_
_symmetry_equiv_pos_as_xyz
'x, y, z'
'-x, -y, -z'

loop_
_atom_site_label
_atom_site_type_symbol
_atom_site_fract_x
_atom_site_fract_y
_atom_site_fract_z
_atom_site_U_iso_or_equiv
_atom_site_adp_type
_atom_site_occupancy
_atom_site_symmetry_multiplicity
_atom_site_calc_flag
_atom_site_refinement_flags
Br1 Br 1.12229(6) 0.38682(3) -0.19444(3) 0.04387(15) Uani 1 1 d .
F1 F 0.7159(4) 0.62498(17) 0.44820(16) 0.0481(5) Uani 1 1 d .
O1 O 0.3665(3) 0.1733(2) 0.11132(15) 0.0290(4) Uani 1 1 d .
N1 N 0.6583(4) 0.0630(2) 0.15614(18) 0.0274(5) Uani 1 1 d .
C1 C 0.3488(5) 0.0614(3) 0.2572(2) 0.0271(6) Uani 1 1 d .
C2 C 0.2302(5) 0.0125(3) 0.3293(2) 0.0296(6) Uani 1 1 d .
H2 H 0.1072 0.0469 0.3485 0.035 Uiso 1 1 calc R
C3 C 0.2884(5) -0.0865(3) 0.3742(2) 0.0319(6) Uani 1 1 d .
C4 C 0.4692(6) -0.1352(3) 0.3437(2) 0.0335(6) Uani 1 1 d .
H4 H 0.5106 -0.2028 0.3729 0.040 Uiso 1 1 calc R
C5 C 0.5902(5) -0.0869(3) 0.2716(2) 0.0323(6) Uani 1 1 d .
H5 H 0.7129 -0.1213 0.2521 0.039 Uiso 1 1 calc R
C6 C 0.5300(5) 0.0124(3) 0.2280(2) 0.0271(6) Uani 1 1 d .
C7 C 0.5703(5) 0.1380(3) 0.1049(2) 0.0256(6) Uani 1 1 d .
C8 C 0.2915(5) 0.1701(3) 0.2104(2) 0.0263(6) Uani 1 1 d .
H8 H 0.1180 0.1614 0.1983 0.032 Uiso 1 1 calc R
C9 C 0.4031(5) 0.2915(3) 0.2752(2) 0.0274(6) Uani 1 1 d .
C10 C 0.6314(5) 0.3119(3) 0.3322(2) 0.0331(6) Uani 1 1 d .
H10 H 0.7139 0.2478 0.3316 0.040 Uiso 1 1 calc R
C11 C 0.7380(6) 0.4242(3) 0.3891(2) 0.0366(7) Uani 1 1 d .
H11 H 0.8938 0.4384 0.4263 0.044 Uiso 1 1 calc R
C12 C 0.6131(6) 0.5148(3) 0.3907(2) 0.0367(7) Uani 1 1 d .
C13 C 0.3882(6) 0.4988(3) 0.3356(3) 0.0398(7) Uani 1 1 d .
H13 H 0.3068 0.5632 0.3372 0.048 Uiso 1 1 calc R
C14 C 0.2843(5) 0.3859(3) 0.2777(3) 0.0351(7) Uani 1 1 d .
H14 H 0.1299 0.3732 0.2393 0.042 Uiso 1 1 calc R
C15 C 0.6892(5) 0.1952(3) 0.0271(2) 0.0274(6) Uani 1 1 d .
C16 C 0.8550(5) 0.1422(3) -0.0118(2) 0.0288(6) Uani 1 1 d .
H16 H 0.8812 0.0669 0.0077 0.035 Uiso 1 1 calc R
C17 C 0.9827(5) 0.1973(3) -0.0786(2) 0.0313(6) Uani 1 1 d .
H17 H 1.0955 0.1607 -0.1051 0.038 Uiso 1 1 calc R
C18 C 0.9412(5) 0.3074(3) -0.1057(2) 0.0313(6) Uani 1 1 d .
C19 C 0.7733(6) 0.3616(3) -0.0702(3) 0.0383(7) Uani 1 1 d .
H19 H 0.7456 0.4361 -0.0911 0.046 Uiso 1 1 calc R
C20 C 0.6468(6) 0.3050(3) -0.0038(2) 0.0341(7) Uani 1 1 d .
H20 H 0.5309 0.3407 0.0209 0.041 Uiso 1 1 calc R
C21 C 0.1642(7) -0.1371(3) 0.4552(3) 0.0423(8) Uani 1 1 d .
H21A H 0.2397 -0.0905 0.5222 0.063 Uiso 1 1 calc R
H21B H 0.1723 -0.2228 0.4556 0.063 Uiso 1 1 calc R
H21C H 0.0002 -0.1307 0.4403 0.063 Uiso 1 1 calc R

loop_
_atom_site_aniso_label
_atom_site_aniso_U_11
_atom_site_aniso_U_22
_atom_site_aniso_U_33
_atom_site_aniso_U_23
_atom_site_aniso_U_13
_atom_site_aniso_U_12
Br1 0.0391(2) 0.0539(3) 0.0466(2) 0.02278(17) 0.01913(15) 0.01174(16)
F1 0.0592(13) 0.0282(10) 0.0507(12) 0.0015(8) 0.0071(10) -0.0005(9)
O1 0.0233(9) 0.0396(12) 0.0275(10) 0.0086(9) 0.0070(8) 0.0111(8)
N1 0.0236(11) 0.0304(13) 0.0306(12) 0.0068(10) 0.0070(9) 0.0085(9)
C1 0.0236(13) 0.0258(14) 0.0303(14) 0.0022(11) 0.0053(11) 0.0025(10)
C2 0.0242(13) 0.0311(15) 0.0326(15) 0.0037(12) 0.0071(11) 0.0030(11)
C3 0.0325(15) 0.0292(15) 0.0320(15) 0.0050(12) 0.0063(12) 0.0012(12)
C4 0.0355(15) 0.0268(15) 0.0386(16) 0.0092(12) 0.0077(13) 0.0048(12)
C5 0.0302(14) 0.0307(15) 0.0381(16) 0.0071(12) 0.0070(12) 0.0101(12)
C6 0.0247(13) 0.0275(14) 0.0298(14) 0.0063(11) 0.0067(11) 0.0047(10)
C7 0.0218(12) 0.0280(14) 0.0269(13) 0.0032(11) 0.0043(10) 0.0056(10)
C8 0.0224(12) 0.0319(15) 0.0269(14) 0.0064(11) 0.0080(10) 0.0069(10)
C9 0.0237(13) 0.0324(15) 0.0282(14) 0.0078(11) 0.0079(11) 0.0066(11)
C10 0.0295(14) 0.0330(16) 0.0367(16) 0.0050(12) 0.0028(12) 0.0097(12)
C11 0.0345(16) 0.0382(17) 0.0345(16) 0.0058(13) 0.0019(13) 0.0053(13)
C12 0.0436(18) 0.0289(16) 0.0354(16) 0.0062(12) 0.0096(13) -0.0001(13)
C13 0.0413(18) 0.0321(16) 0.050(2) 0.0114(14) 0.0091(15) 0.0136(13)
C14 0.0294(14) 0.0351(16) 0.0433(17) 0.0100(13) 0.0052(13) 0.0119(12)
C15 0.0239(13) 0.0310(14) 0.0282(14) 0.0055(11) 0.0048(10) 0.0072(11)
C16 0.0256(13) 0.0322(15) 0.0306(14) 0.0060(11) 0.0060(11) 0.0098(11)
C17 0.0278(14) 0.0374(16) 0.0318(15) 0.0067(12) 0.0094(11) 0.0104(12)
C18 0.0287(14) 0.0392(17) 0.0269(14) 0.0085(12) 0.0070(11) 0.0059(12)
C19 0.0378(17) 0.0382(17) 0.0464(19) 0.0148(14) 0.0151(14) 0.0159(14)
C20 0.0342(15) 0.0380(17) 0.0364(16) 0.0103(13) 0.0129(13) 0.0148(13)
C21 0.048(2) 0.0369(18) 0.0448(19) 0.0137(15) 0.0177(16) 0.0045(14)

loop_
_atom_type_symbol
_atom_type_description
_atom_type_scat_dispersion_real
_atom_type_scat_dispersion_imag
_atom_type_scat_source
C C 0.0030 0.0020 'International Tables Vol C Tables 4.2.6.8 and 6.1.1.4'
H H 0.0000 0.0000 'International Tables Vol C Tables 4.2.6.8 and 6.1.1.4'
Br Br -0.2900 2.4600 'International Tables Vol C Tables 4.2.6.8 and 6.1.1.4'
F F 0.0170 0.0100 'International Tables Vol C Tables 4.2.6.8 and 6.1.1.4'
N N 0.0060 0.0030 'International Tables Vol C Tables 4.2.6.8 and 6.1.1.4'
O O 0.0110 0.0060 'International Tables Vol C Tables 4.2.6.8 and 6.1.1.4'

loop_
_geom_angle_atom_site_label_1
_geom_angle_atom_site_label_2
_geom_angle_atom_site_label_3
_geom_angle
C7 O1 C8 116.2(2)
C7 N1 C6 116.5(2)
C2 C1 C6 120.3(3)
C2 C1 C8 121.6(3)
C6 C1 C8 118.1(3)
C1 C2 C3 121.2(3)
C1 C2 H2 119.4
C3 C2 H2 119.4
C4 C3 C2 117.8(3)
C4 C3 C21 121.0(3)
C2 C3 C21 121.1(3)
C5 C4 C3 121.6(3)
C5 C4 H4 119.2
C3 C4 H4 119.2
C4 C5 C6 119.6(3)
C4 C5 H5 120.2
C6 C5 H5 120.2
C1 C6 C5 119.4(3)
C1 C6 N1 121.3(3)
C5 C6 N1 119.2(3)
N1 C7 O1 126.7(3)
N1 C7 C15 120.8(3)
O1 C7 C15 112.4(2)
O1 C8 C1 110.2(2)
O1 C8 C9 107.4(2)
C1 C8 C9 114.5(2)
O1 C8 H8 108.2
C1 C8 H8 108.2
C9 C8 H8 108.2
C14 C9 C10 118.8(3)
C14 C9 C8 120.7(3)
C10 C9 C8 120.5(3)
C11 C10 C9 120.9(3)
C11 C10 H10 119.6
C9 C10 H10 119.6
C12 C11 C10 118.5(3)
C12 C11 H11 120.8
C10 C11 H11 120.8
F1 C12 C11 118.7(3)
F1 C12 C13 118.7(3)
C11 C12 C13 122.6(3)
C12 C13 C14 118.3(3)
C12 C13 H13 120.8
C14 C13 H13 120.8
C9 C14 C13 120.9(3)
C9 C14 H14 119.5
C13 C14 H14 119.5
C16 C15 C20 119.2(3)
C16 C15 C7 119.3(3)
C20 C15 C7 121.4(3)
C17 C16 C15 121.2(3)
C17 C16 H16 119.4
C15 C16 H16 119.4
C18 C17 C16 118.2(3)
C18 C17 H17 120.9
C16 C17 H17 120.9
C17 C18 C19 122.1(3)
C17 C18 Br1 118.7(2)
C19 C18 Br1 119.2(2)
C20 C19 C18 118.9(3)
C20 C19 H19 120.6
C18 C19 H19 120.6
C19 C20 C15 120.3(3)
C19 C20 H20 119.8
C15 C20 H20 119.8
C3 C21 H21A 109.5
C3 C21 H21B 109.5
H21A C21 H21B 109.5
C3 C21 H21C 109.5
H21A C21 H21C 109.5
H21B C21 H21C 109.5

loop_
_geom_bond_atom_site_label_1
_geom_bond_atom_site_label_2
_geom_bond_distance
Br1 C18 1.912(3)
F1 C12 1.366(4)
O1 C7 1.359(3)
O1 C8 1.472(3)
N1 C7 1.280(4)
N1 C6 1.424(4)
C1 C2 1.388(4)
C1 C6 1.394(4)
C1 C8 1.507(4)
C2 C3 1.399(4)
C2 H2 0.9500
C3 C4 1.397(5)
C3 C21 1.511(4)
C4 C5 1.393(4)
C4 H4 0.9500
C5 C6 1.398(4)
C5 H5 0.9500
C7 C15 1.488(4)
C8 C9 1.510(4)
C8 H8 1.0000
C9 C14 1.390(4)
C9 C10 1.404(4)
C10 C11 1.385(5)
C10 H10 0.9500
C11 C12 1.376(5)
C11 H11 0.9500
C12 C13 1.383(5)
C13 C14 1.392(5)
C13 H13 0.9500
C14 H14 0.9500
C15 C16 1.391(4)
C15 C20 1.404(4)
C16 C17 1.388(4)
C16 H16 0.9500
C17 C18 1.387(4)
C17 H17 0.9500
C18 C19 1.389(5)
C19 C20 1.387(4)
C19 H19 0.9500
C20 H20 0.9500
C21 H21A 0.9800
C21 H21B 0.9800
C21 H21C 0.9800
